data_4513202
loop_
_publ_author_name
'Singh, Divyendu'
'Nagaraja, C. M.'

_publ_section_title
;
 Auxiliary Ligand-Assisted Structural Variation of Cd(II) Metal--Organic
 Frameworks Showing 2D \\rightarrow 3D Polycatenation and
 Interpenetration: Synthesis, Structure, Luminescence Properties, and
 Selective Sensing of Trinitrophenol
;
_journal_issue 7
_journal_name_full 'Crystal Growth &amp; Design'
_journal_page_first 3356
_journal_paper_doi 10.1021/acs.cgd.5b00450
_journal_volume 15
_journal_year 2015
_chemical_formula_moiety 'C48 H34 Cd2 N12 O10, 1.5(C12 H10 N4), 2(O)'
_chemical_formula_sum 'C66 H49 Cd2 N18 O12'
_chemical_formula_weight 1511.05
_space_group_crystal_system monoclinic
_space_group_IT_number 14
_space_group_name_Hall '-P 2ybc'
_space_group_name_H-M_alt 'P 1 21/c 1'
_symmetry_space_group_name_Hall '-P 2ybc'
_symmetry_space_group_name_H-M 'P 1 21/c 1'
_atom_sites_solution_hydrogens geom
_audit_creation_method SHELXL-2014/7
_cell_angle_alpha 90.000(5)
_cell_angle_beta 109.521(5)
_cell_angle_gamma 90.000(5)
_cell_formula_units_Z 4
_cell_length_a 22.317(5)
_cell_length_b 9.927(5)
_cell_length_c 31.901(5)
_cell_measurement_temperature 150(2)
_cell_measurement_theta_max 28.3
_cell_measurement_theta_min 2.2
_cell_volume 6661(4)
_computing_cell_refinement 'APEX2 (Bruker, 2010); SAINT (Bruker, 2009)'
_computing_data_collection 'APEX2 (Bruker, 2010)'
_computing_data_reduction 'SAINT (Bruker, 2009);XPREP(Sheldrick,2008)'
_computing_structure_refinement 'SHELXL-2014/7 (Sheldrick, 2014)'
_diffrn_ambient_temperature 150(2)
_diffrn_measured_fraction_theta_full 0.999
_diffrn_measured_fraction_theta_max 0.996
_diffrn_measurement_device_type 'Bruker D8 Venture PHOTON 100 CMOS'
_diffrn_radiation_type MoK\a
_diffrn_radiation_wavelength 0.71073
_diffrn_reflns_av_R_equivalents 0.0993
_diffrn_reflns_av_unetI/netI 0.0691
_diffrn_reflns_laue_measured_fraction_full 0.999
_diffrn_reflns_laue_measured_fraction_max 0.996
_diffrn_reflns_limit_h_max 29
_diffrn_reflns_limit_h_min -29
_diffrn_reflns_limit_k_max 13
_diffrn_reflns_limit_k_min -13
_diffrn_reflns_limit_l_max 42
_diffrn_reflns_limit_l_min -42
_diffrn_reflns_number 114508
_diffrn_reflns_point_group_measured_fraction_full 0.999
_diffrn_reflns_point_group_measured_fraction_max 0.996
_diffrn_reflns_theta_full 25.242
_diffrn_reflns_theta_max 28.364
_diffrn_reflns_theta_min 2.269
_diffrn_source 'fine-focus sealed tube'
_exptl_absorpt_coefficient_mu 0.714
_exptl_absorpt_correction_T_max 0.7457
_exptl_absorpt_correction_T_min 0.5639
_exptl_absorpt_correction_type empirical
_exptl_absorpt_process_details sadabs
_exptl_crystal_colour yellow
_exptl_crystal_density_diffrn 1.507
_exptl_crystal_description block
_exptl_crystal_F_000 3052
_exptl_crystal_size_max 0.240
_exptl_crystal_size_mid 0.220
_exptl_crystal_size_min 0.210
_refine_diff_density_max 4.095
_refine_diff_density_min -2.344
_refine_diff_density_rms 0.144
_refine_ls_extinction_method none
_refine_ls_goodness_of_fit_ref 1.165
_refine_ls_hydrogen_treatment constr
_refine_ls_matrix_type full
_refine_ls_number_parameters 883
_refine_ls_number_reflns 16613
_refine_ls_number_restraints 0
_refine_ls_restrained_S_all 1.165
_refine_ls_R_factor_all 0.1160
_refine_ls_R_factor_gt 0.0813
_refine_ls_shift/su_max 0.002
_refine_ls_shift/su_mean 0.000
_refine_ls_structure_factor_coef Fsqd
_refine_ls_weighting_details 'w=1/[\s^2^(Fo^2^)+(0.0417P)^2^+53.3644P] where P=(Fo^2^+2Fc^2^)/3'
_refine_ls_weighting_scheme calc
_refine_ls_wR_factor_gt 0.1702
_refine_ls_wR_factor_ref 0.1820
_reflns_Friedel_coverage 0.000
_reflns_number_gt 12358
_reflns_number_total 16613
_reflns_threshold_expression 'I > 2\s(I)'
_cod_data_source_file cg5b00450_si_002.cif
_cod_data_source_block compound4
_cod_depositor_comments 'Adding full bibliography for 4513199--4513202.cif.'
_cod_database_code 4513202
_shelx_shelxl_version_number 2014/7
_shelx_space_group_comment
;
The symmetry employed for this shelxl refinement is uniquely defined
by the following loop, which should always be used as a source of
symmetry information in preference to the above space-group names.
They are only intended as comments.
;

loop_
_space_group_symop_operation_xyz
'x, y, z'
'-x, y+1/2, -z+1/2'
'-x, -y, -z'
'x, -y-1/2, z-1/2'

loop_
_atom_site_label
_atom_site_type_symbol
_atom_site_fract_x
_atom_site_fract_y
_atom_site_fract_z
_atom_site_U_iso_or_equiv
_atom_site_adp_type
_atom_site_occupancy
_atom_site_site_symmetry_order
_atom_site_calc_flag
_atom_site_refinement_flags_posn
_atom_site_refinement_flags_adp
Cd2 Cd 0.08405(2) 0.15837(4) 0.82065(2) 0.01562(10) Uani 1 1 d . .
Cd1 Cd -0.67891(2) 0.23287(5) 0.67203(2) 0.02465(12) Uani 1 1 d . .
O7 O 0.0730(2) 0.4066(4) 0.81358(15) 0.0279(10) Uani 1 1 d . .
O9 O 0.12430(18) 0.6583(4) 0.83288(13) 0.0181(8) Uani 1 1 d . .
O6 O 0.0745(2) -0.0871(4) 0.82594(16) 0.0299(11) Uani 1 1 d . .
O4 O -0.7591(2) 0.0741(5) 0.65168(17) 0.0370(12) Uani 1 1 d . .
O10 O -0.7210(2) 0.7282(4) 0.66086(14) 0.0255(9) Uani 1 1 d . .
O1 O -0.7645(2) 0.3868(5) 0.65797(17) 0.0346(11) Uani 1 1 d . .
N4 N -0.0291(2) 0.1571(5) 0.78992(16) 0.0208(10) Uani 1 1 d . .
N8 N 0.0741(3) 0.1503(6) 0.58527(17) 0.0293(12) Uani 1 1 d . .
N6 N 0.0869(2) 0.1481(5) 0.74779(15) 0.0178(10) Uani 1 1 d . .
N2 N -0.6850(3) 0.2407(6) 0.59746(18) 0.0296(12) Uani 1 1 d . .
N7 N 0.0936(3) 0.1931(6) 0.54923(18) 0.0307(13) Uani 1 1 d . .
N5 N 0.0733(3) 0.2121(5) 0.88977(17) 0.0258(11) Uani 1 1 d . .
N3 N -0.5685(3) 0.2428(6) 0.69461(19) 0.0343(13) Uani 1 1 d . .
C11 C 0.0382(3) 0.1263(6) 0.7101(2) 0.0228(13) Uani 1 1 d . .
H11 H -0.0010 0.1031 0.7123 0.027 Uiso 1 1 calc R U
N1 N -0.6788(3) 0.2091(6) 0.74567(19) 0.0349(14) Uani 1 1 d . .
C18 C 0.1115(3) 0.1951(6) 0.6218(2) 0.0269(14) Uani 1 1 d . .
H18 H 0.1469 0.2443 0.6217 0.032 Uiso 1 1 calc R U
C15 C 0.1090(3) 0.2043(7) 0.9692(2) 0.0297(14) Uani 1 1 d . .
H15 H 0.1367 0.1680 0.9954 0.036 Uiso 1 1 calc R U
C2 C 0.1627(3) -0.2317(5) 0.84509(19) 0.0191(12) Uani 1 1 d . .
C17 C 0.0542(3) 0.3398(7) 1.0121(2) 0.0273(13) Uani 1 1 d . .
H17 H 0.0190 0.3917 1.0109 0.033 Uiso 1 1 calc R U
N9 N -0.2675(3) 0.2350(7) 0.7400(2) 0.0369(14) Uani 1 1 d . .
C10 C 0.0431(3) 0.1363(6) 0.6684(2) 0.0246(13) Uani 1 1 d . .
H10 H 0.0080 0.1191 0.6433 0.030 Uiso 1 1 calc R U
C3 C 0.2250(3) -0.2696(6) 0.8609(2) 0.0254(13) Uani 1 1 d . .
H3 H 0.2602 -0.2136 0.8713 0.030 Uiso 1 1 calc R U
C4 C 0.2248(3) 0.5886(6) 0.8581(2) 0.0225(13) Uani 1 1 d . .
H4 H 0.2604 0.5330 0.8665 0.027 Uiso 1 1 calc R U
C6 C 0.1328(3) 0.4140(5) 0.83023(19) 0.0187(12) Uani 1 1 d . .
N17 N 0.9774(3) 0.0523(7) 0.9950(2) 0.0456(16) Uani 1 1 d . .
N10 N -0.3324(3) 0.1948(7) 0.7251(2) 0.0390(15) Uani 1 1 d . .
C14 C 0.0635(3) 0.2963(7) 0.9703(2) 0.0261(13) Uani 1 1 d . .
C9 C 0.1010(3) 0.1723(6) 0.66420(19) 0.0208(12) Uani 1 1 d . .
N18 N 0.7768(3) 0.0302(7) 0.0046(2) 0.0466(17) Uani 1 1 d . .
C1 C 0.1327(3) -0.0963(6) 0.8396(2) 0.0239(13) Uani 1 1 d . .
C36 C -0.7292(3) 0.4882(6) 0.6620(2) 0.0251(13) Uani 1 1 d . .
C19 C -0.0635(3) 0.2685(7) 0.7755(2) 0.0277(14) Uani 1 1 d . .
H19 H -0.0424 0.3486 0.7746 0.033 Uiso 1 1 calc R U
C33 C -0.8211(3) -0.1970(7) 0.6364(2) 0.0337(16) Uani 1 1 d . .
H33 H -0.8560 -0.1397 0.6274 0.040 Uiso 1 1 calc R U
C40 C -0.7363(4) 0.1674(9) 0.5229(2) 0.0431(18) Uani 1 1 d . .
H40 H -0.7690 0.1186 0.5028 0.052 Uiso 1 1 calc R U
C35 C -0.7609(3) 0.6214(6) 0.6526(2) 0.0265(14) Uani 1 1 d . .
N15 N 0.6073(3) 0.3924(8) -0.0265(2) 0.0535(19) Uani 1 1 d . .
C8 C 0.1516(3) 0.1907(8) 0.7028(2) 0.0318(16) Uani 1 1 d . .
H8 H 0.1915 0.2120 0.7015 0.038 Uiso 1 1 calc R U
C13 C 0.0220(3) 0.3461(7) 0.9305(2) 0.0321(15) Uani 1 1 d . .
H13 H -0.0099 0.4068 0.9303 0.039 Uiso 1 1 calc R U
N16 N 0.8400(3) 0.4208(7) 1.0215(2) 0.0491(17) Uani 1 1 d . .
C59 C 0.6814(4) 0.2240(8) -0.0304(3) 0.0418(18) Uani 1 1 d . .
C20 C -0.1294(3) 0.2697(7) 0.7618(2) 0.0301(15) Uani 1 1 d . .
H20 H -0.1519 0.3497 0.7533 0.036 Uiso 1 1 calc R U
C12 C 0.0291(4) 0.3031(7) 0.8912(2) 0.0340(16) Uani 1 1 d . .
H12 H 0.0023 0.3385 0.8646 0.041 Uiso 1 1 calc R U
N11 N -0.6552(4) 0.2634(10) 0.9067(2) 0.070(3) Uani 1 1 d . .
C21 C -0.1612(3) 0.1493(7) 0.7612(2) 0.0295(14) Uani 1 1 d . .
C16 C 0.1128(3) 0.1664(6) 0.9279(2) 0.0256(13) Uani 1 1 d . .
H16 H 0.1444 0.1064 0.9273 0.031 Uiso 1 1 calc R U
C31 C -0.7249(4) -0.0289(7) 0.6580(2) 0.0338(16) Uani 1 1 d . .
N14 N 0.5564(4) 0.4728(8) -0.0527(3) 0.057(2) Uani 1 1 d . .
C41 C -0.7317(4) 0.1758(8) 0.5674(2) 0.0383(17) Uani 1 1 d . .
H41 H -0.7627 0.1342 0.5764 0.046 Uiso 1 1 calc R U
C32 C -0.7587(3) -0.1597(7) 0.6512(2) 0.0292(14) Uani 1 1 d . .
N12 N -0.6508(4) 0.2347(9) 0.9507(2) 0.060(2) Uani 1 1 d . .
C7 C 0.1429(3) 0.1776(7) 0.7433(2) 0.0275(14) Uani 1 1 d . .
H7 H 0.1778 0.1899 0.7689 0.033 Uiso 1 1 calc R U
C5 C 0.1633(3) 0.5479(5) 0.84086(19) 0.0186(12) Uani 1 1 d . .
C61 C 0.8706(4) 0.3579(9) 1.0598(3) 0.052(2) Uani 1 1 d . .
H61 H 0.8641 0.3889 1.0855 0.062 Uiso 1 1 calc R U
C34 C -0.8224(3) 0.6615(8) 0.6372(2) 0.0327(15) Uani 1 1 d . .
H34 H -0.8582 0.6066 0.6289 0.039 Uiso 1 1 calc R U
C22 C -0.1258(3) 0.0354(7) 0.7745(2) 0.0346(16) Uani 1 1 d . .
H22 H -0.1459 -0.0469 0.7740 0.041 Uiso 1 1 calc R U
C47 C -0.6762(4) 0.1667(10) 0.8794(3) 0.050(2) Uani 1 1 d . .
H47 H -0.6903 0.0872 0.8884 0.060 Uiso 1 1 calc R U
C55 C 0.7052(4) 0.1997(9) 0.0150(3) 0.051(2) Uani 1 1 d . .
H55 H 0.6900 0.2473 0.0344 0.062 Uiso 1 1 calc R U
C60 C 0.6305(4) 0.3204(10) -0.0509(3) 0.054(2) Uani 1 1 d . .
H60 H 0.6149 0.3296 -0.0816 0.065 Uiso 1 1 calc R U
C57 C 0.7541(4) 0.0572(9) -0.0383(3) 0.047(2) Uani 1 1 d . .
H57 H 0.7713 0.0101 -0.0569 0.056 Uiso 1 1 calc R U
C64 C 0.8897(4) 0.2659(8) 0.9862(3) 0.0441(19) Uani 1 1 d . .
H64 H 0.8960 0.2375 0.9602 0.053 Uiso 1 1 calc R U
C26 C -0.4727(4) 0.3677(9) 0.7289(3) 0.052(2) Uani 1 1 d . .
H26 H -0.4529 0.4457 0.7430 0.062 Uiso 1 1 calc R U
C24 C -0.2319(3) 0.1357(7) 0.7457(2) 0.0352(16) Uani 1 1 d . .
H24 H -0.2499 0.0502 0.7402 0.042 Uiso 1 1 calc R U
C66 C 0.9647(4) 0.0906(8) 1.0293(3) 0.0427(19) Uani 1 1 d . .
H66 H 0.9835 0.0473 1.0564 0.051 Uiso 1 1 calc R U
C45 C -0.6598(4) 0.3019(9) 0.8177(3) 0.051(2) Uani 1 1 d . .
H45 H -0.6472 0.3759 0.8365 0.062 Uiso 1 1 calc R U
C63 C 0.9205(4) 0.2029(8) 1.0262(2) 0.0410(18) Uani 1 1 d . .
C50 C 0.4815(5) 0.7686(10) -0.0266(4) 0.064(3) Uani 1 1 d . .
H50 H 0.5081 0.7829 0.0025 0.077 Uiso 1 1 calc R U
C28 C -0.5341(3) 0.1409(8) 0.6876(2) 0.0390(17) Uani 1 1 d . .
H28 H -0.5548 0.0633 0.6738 0.047 Uiso 1 1 calc R U
C54 C 0.5416(4) 0.5648(9) -0.0298(3) 0.051(2) Uani 1 1 d . .
H54 H 0.5644 0.5720 0.0004 0.061 Uiso 1 1 calc R U
C58 C 0.7072(4) 0.1495(9) -0.0577(3) 0.0461(19) Uani 1 1 d . .
H58 H 0.6928 0.1624 -0.0884 0.055 Uiso 1 1 calc R U
C23 C -0.0609(3) 0.0417(7) 0.7887(2) 0.0305(15) Uani 1 1 d . .
H23 H -0.0378 -0.0373 0.7978 0.037 Uiso 1 1 calc R U
C29 C -0.4681(3) 0.1474(8) 0.7005(3) 0.0377(17) Uani 1 1 d . .
H29 H -0.4450 0.0753 0.6952 0.045 Uiso 1 1 calc R U
C51 C 0.4893(4) 0.6590(10) -0.0503(3) 0.052(2) Uani 1 1 d . .
C46 C -0.6606(4) 0.3097(8) 0.7743(3) 0.0425(19) Uani 1 1 d . .
H46 H -0.6477 0.3897 0.7648 0.051 Uiso 1 1 calc R U
C37 C -0.6426(3) 0.3067(8) 0.5839(2) 0.0356(16) Uani 1 1 d . .
H37 H -0.6108 0.3557 0.6046 0.043 Uiso 1 1 calc R U
C38 C -0.6441(4) 0.3050(9) 0.5403(2) 0.0413(19) Uani 1 1 d . .
H38 H -0.6137 0.3516 0.5319 0.050 Uiso 1 1 calc R U
C44 C -0.6775(4) 0.1847(9) 0.8329(2) 0.0416(18) Uani 1 1 d . .
C48 C -0.6948(4) 0.2173(9) 0.4624(3) 0.048(2) Uani 1 1 d . .
H48 H -0.7287 0.1730 0.4418 0.057 Uiso 1 1 calc R U
N13 N 0.3897(4) 0.8409(10) -0.0880(3) 0.077(3) Uani 1 1 d . .
C62 C 0.9105(4) 0.2513(8) 1.0637(3) 0.0448(19) Uani 1 1 d . .
H62 H 0.9306 0.2119 1.0912 0.054 Uiso 1 1 calc R U
C39 C -0.6919(4) 0.2320(8) 0.5090(2) 0.0375(17) Uani 1 1 d . .
C43 C -0.7008(4) 0.0827(9) 0.8030(3) 0.050(2) Uani 1 1 d . .
H43 H -0.7159 0.0034 0.8113 0.059 Uiso 1 1 calc R U
C25 C -0.4377(3) 0.2616(9) 0.7211(2) 0.0414(18) Uani 1 1 d . .
C30 C -0.3676(3) 0.2782(9) 0.7354(3) 0.0439(19) Uani 1 1 d . .
H30 H -0.3492 0.3527 0.7526 0.053 Uiso 1 1 calc R U
C65 C 0.8495(4) 0.3715(9) 0.9855(3) 0.049(2) Uani 1 1 d . .
H65 H 0.8276 0.4108 0.9582 0.059 Uiso 1 1 calc R U
C42 C -0.7009(4) 0.1011(8) 0.7606(3) 0.047(2) Uani 1 1 d . .
H42 H -0.7179 0.0323 0.7404 0.056 Uiso 1 1 calc R U
C56 C 0.7510(4) 0.1054(8) 0.0304(3) 0.047(2) Uani 1 1 d . .
H56 H 0.7662 0.0903 0.0609 0.056 Uiso 1 1 calc R U
C53 C 0.3982(5) 0.7292(14) -0.1091(4) 0.079(4) Uani 1 1 d . .
H53 H 0.3692 0.7121 -0.1373 0.095 Uiso 1 1 calc R U
C52 C 0.4462(5) 0.6397(13) -0.0923(3) 0.075(3) Uani 1 1 d . .
H52 H 0.4499 0.5655 -0.1090 0.090 Uiso 1 1 calc R U
C27 C -0.5381(4) 0.3540(9) 0.7149(3) 0.047(2) Uani 1 1 d . .
H27 H -0.5622 0.4251 0.7197 0.057 Uiso 1 1 calc R U
C49 C 0.4313(5) 0.8606(11) -0.0478(4) 0.071(3) Uani 1 1 d . .
H49 H 0.4276 0.9383 -0.0325 0.085 Uiso 1 1 calc R U
O8 O 0.1699(2) 0.3149(4) 0.83873(15) 0.0246(9) Uani 1 1 d . .
O5 O 0.1695(2) 0.0035(4) 0.84746(16) 0.0338(11) Uani 1 1 d . .
O3 O -0.6662(2) -0.0251(5) 0.67097(16) 0.0348(11) Uani 1 1 d . .
O2 O -0.6688(2) 0.4862(5) 0.67403(17) 0.0376(12) Uani 1 1 d . .
O2W O 0.5894(3) 0.2251(8) -0.1681(2) 0.0682(19) Uani 1 1 d . .
O1W O -0.4923(4) -0.1374(10) 0.6465(4) 0.113(3) Uani 1 1 d . .

loop_
_atom_site_aniso_label
_atom_site_aniso_U_11
_atom_site_aniso_U_22
_atom_site_aniso_U_33
_atom_site_aniso_U_23
_atom_site_aniso_U_13
_atom_site_aniso_U_12
Cd2 0.0216(2) 0.01010(17) 0.01671(19) 0.00023(16) 0.00843(15) 0.00119(16)
Cd1 0.0269(2) 0.0278(2) 0.0205(2) 0.00157(19) 0.00965(18) -0.00026(19)
O7 0.027(3) 0.020(2) 0.032(3) 0.0029(19) 0.004(2) 0.0044(18)
O9 0.022(2) 0.0074(17) 0.024(2) -0.0003(16) 0.0060(17) 0.0010(16)
O6 0.025(2) 0.018(2) 0.042(3) 0.0000(19) 0.005(2) 0.0133(18)
O4 0.048(3) 0.028(3) 0.041(3) 0.005(2) 0.023(2) 0.005(2)
O10 0.029(2) 0.020(2) 0.030(2) -0.0014(18) 0.0142(19) -0.0026(18)
O1 0.040(3) 0.025(2) 0.043(3) -0.002(2) 0.019(2) -0.004(2)
N4 0.023(3) 0.018(2) 0.025(3) -0.001(2) 0.012(2) -0.002(2)
N8 0.034(3) 0.037(3) 0.020(3) 0.002(2) 0.013(2) -0.007(3)
N6 0.021(2) 0.014(2) 0.020(2) 0.0009(19) 0.008(2) -0.0003(19)
N2 0.029(3) 0.037(3) 0.024(3) 0.002(2) 0.012(2) -0.001(3)
N7 0.034(3) 0.040(3) 0.020(3) 0.002(2) 0.012(2) 0.001(3)
N5 0.031(3) 0.025(3) 0.022(3) -0.002(2) 0.009(2) 0.000(2)
N3 0.028(3) 0.041(3) 0.029(3) 0.002(3) 0.003(2) 0.009(3)
C11 0.017(3) 0.028(3) 0.025(3) -0.002(3) 0.009(2) -0.004(2)
N1 0.042(3) 0.038(3) 0.026(3) 0.002(3) 0.013(3) -0.001(3)
C18 0.032(3) 0.026(3) 0.026(3) 0.002(3) 0.014(3) 0.004(3)
C15 0.029(3) 0.032(3) 0.023(3) 0.001(3) 0.003(3) -0.001(3)
C2 0.026(3) 0.009(2) 0.022(3) -0.002(2) 0.007(2) 0.000(2)
C17 0.027(3) 0.033(3) 0.024(3) -0.005(3) 0.011(3) -0.004(3)
N9 0.033(3) 0.042(4) 0.033(3) -0.003(3) 0.007(3) -0.002(3)
C10 0.026(3) 0.028(3) 0.018(3) -0.002(2) 0.005(2) -0.003(3)
C3 0.025(3) 0.018(3) 0.031(3) -0.003(3) 0.006(3) -0.005(3)
C4 0.023(3) 0.014(3) 0.026(3) -0.001(2) 0.002(3) 0.005(2)
C6 0.031(3) 0.005(2) 0.021(3) 0.001(2) 0.011(3) -0.001(2)
N17 0.052(4) 0.038(4) 0.047(4) 0.012(3) 0.017(3) -0.008(3)
N10 0.027(3) 0.058(4) 0.031(3) -0.001(3) 0.008(3) 0.000(3)
C14 0.022(3) 0.029(3) 0.029(3) -0.008(3) 0.010(3) -0.006(3)
C9 0.025(3) 0.017(3) 0.022(3) -0.002(2) 0.011(2) -0.001(2)
N18 0.049(4) 0.041(4) 0.044(4) -0.005(3) 0.007(3) -0.001(3)
C1 0.037(4) 0.016(3) 0.018(3) 0.002(2) 0.009(3) 0.004(3)
C36 0.034(4) 0.022(3) 0.021(3) -0.002(2) 0.011(3) -0.004(3)
C19 0.029(3) 0.024(3) 0.028(3) 0.004(3) 0.008(3) 0.002(3)
C33 0.035(4) 0.037(4) 0.031(4) 0.004(3) 0.015(3) -0.002(3)
C40 0.044(4) 0.053(5) 0.029(4) -0.002(4) 0.008(3) 0.003(4)
C35 0.034(4) 0.023(3) 0.027(3) 0.000(3) 0.017(3) -0.001(3)
N15 0.043(4) 0.056(5) 0.056(5) 0.009(4) 0.009(3) 0.009(4)
C8 0.022(3) 0.050(4) 0.027(3) -0.006(3) 0.013(3) -0.006(3)
C13 0.030(3) 0.036(4) 0.031(4) 0.000(3) 0.011(3) 0.010(3)
N16 0.049(4) 0.048(4) 0.049(4) 0.007(3) 0.016(3) -0.009(3)
C59 0.035(4) 0.041(4) 0.047(5) 0.003(4) 0.011(3) 0.004(3)
C20 0.030(3) 0.026(3) 0.029(3) -0.001(3) 0.003(3) 0.006(3)
C12 0.042(4) 0.035(4) 0.024(3) 0.000(3) 0.011(3) 0.010(3)
N11 0.092(6) 0.094(7) 0.031(4) -0.021(4) 0.030(4) -0.040(5)
C21 0.026(3) 0.043(4) 0.023(3) -0.009(3) 0.013(3) -0.009(3)
C16 0.029(3) 0.023(3) 0.025(3) -0.001(3) 0.010(3) -0.002(3)
C31 0.056(5) 0.024(3) 0.027(3) 0.003(3) 0.020(3) 0.001(3)
N14 0.051(4) 0.059(5) 0.063(5) 0.009(4) 0.021(4) 0.015(4)
C41 0.039(4) 0.048(4) 0.028(4) 0.002(3) 0.012(3) -0.010(4)
C32 0.039(4) 0.030(3) 0.022(3) 0.003(3) 0.016(3) 0.006(3)
N12 0.062(5) 0.095(6) 0.031(4) -0.015(4) 0.024(3) -0.018(5)
C7 0.023(3) 0.038(4) 0.021(3) -0.008(3) 0.008(3) -0.007(3)
C5 0.024(3) 0.010(2) 0.021(3) 0.002(2) 0.006(2) 0.006(2)
C61 0.060(5) 0.056(6) 0.042(5) 0.004(4) 0.021(4) 0.000(5)
C34 0.031(4) 0.041(4) 0.025(3) -0.001(3) 0.008(3) -0.010(3)
C22 0.032(4) 0.026(3) 0.048(4) -0.004(3) 0.017(3) -0.011(3)
C47 0.060(5) 0.065(6) 0.028(4) 0.004(4) 0.018(4) -0.005(5)
C55 0.062(6) 0.049(5) 0.042(5) -0.004(4) 0.017(4) 0.000(4)
C60 0.043(5) 0.068(6) 0.053(5) 0.018(5) 0.019(4) 0.008(4)
C57 0.045(5) 0.051(5) 0.045(5) 0.007(4) 0.016(4) 0.006(4)
C64 0.058(5) 0.040(4) 0.035(4) -0.004(3) 0.017(4) -0.010(4)
C26 0.034(4) 0.054(5) 0.060(5) -0.018(4) 0.005(4) 0.002(4)
C24 0.036(4) 0.032(4) 0.036(4) -0.006(3) 0.012(3) -0.007(3)
C66 0.046(5) 0.038(4) 0.041(4) 0.015(4) 0.011(4) -0.012(4)
C45 0.075(6) 0.050(5) 0.041(5) -0.016(4) 0.035(4) -0.017(4)
C63 0.037(4) 0.051(5) 0.033(4) 0.000(3) 0.009(3) -0.018(4)
C50 0.050(5) 0.055(6) 0.084(7) -0.012(5) 0.019(5) 0.010(5)
C28 0.034(4) 0.046(5) 0.034(4) 0.007(3) 0.008(3) -0.003(3)
C54 0.043(5) 0.048(5) 0.060(6) 0.006(4) 0.016(4) -0.003(4)
C58 0.047(5) 0.056(5) 0.035(4) 0.005(4) 0.014(4) 0.007(4)
C23 0.032(4) 0.021(3) 0.041(4) 0.002(3) 0.015(3) -0.005(3)
C29 0.032(4) 0.034(4) 0.048(4) -0.004(3) 0.014(3) -0.004(3)
C51 0.042(5) 0.057(5) 0.056(5) 0.007(5) 0.016(4) 0.011(4)
C46 0.057(5) 0.037(4) 0.035(4) -0.002(3) 0.018(4) -0.002(4)
C37 0.034(4) 0.046(4) 0.026(3) 0.005(3) 0.009(3) -0.005(3)
C38 0.039(4) 0.059(5) 0.031(4) 0.010(4) 0.018(3) 0.010(4)
C44 0.043(4) 0.053(5) 0.029(4) 0.001(3) 0.014(3) 0.003(4)
C48 0.050(5) 0.061(5) 0.035(4) 0.002(4) 0.017(4) 0.018(4)
N13 0.063(6) 0.086(7) 0.081(6) 0.014(6) 0.023(5) 0.026(5)
C62 0.049(5) 0.048(5) 0.034(4) 0.006(4) 0.009(4) -0.010(4)
C39 0.039(4) 0.051(5) 0.026(4) 0.008(3) 0.015(3) 0.016(4)
C43 0.077(6) 0.041(5) 0.031(4) 0.007(4) 0.019(4) -0.001(4)
C25 0.029(4) 0.056(5) 0.033(4) 0.001(4) 0.001(3) 0.002(4)
C30 0.028(4) 0.048(5) 0.046(5) -0.010(4) 0.000(3) -0.004(3)
C65 0.054(5) 0.054(5) 0.033(4) 0.011(4) 0.006(4) -0.013(4)
C42 0.067(6) 0.041(4) 0.032(4) -0.003(4) 0.014(4) -0.007(4)
C56 0.050(5) 0.044(5) 0.040(4) -0.001(4) 0.004(4) 0.000(4)
C53 0.067(7) 0.118(10) 0.054(6) 0.001(6) 0.021(5) 0.041(7)
C52 0.056(6) 0.107(9) 0.060(6) 0.002(6) 0.018(5) 0.026(6)
C27 0.028(4) 0.051(5) 0.052(5) -0.014(4) -0.002(3) 0.001(4)
C49 0.062(6) 0.056(6) 0.095(9) -0.004(6) 0.027(6) 0.008(5)
O8 0.025(2) 0.013(2) 0.035(2) 0.0007(17) 0.0099(19) 0.0024(17)
O5 0.040(3) 0.011(2) 0.044(3) 0.001(2) 0.005(2) 0.0034(19)
O3 0.040(3) 0.029(3) 0.036(3) -0.002(2) 0.014(2) -0.018(2)
O2 0.049(3) 0.018(2) 0.047(3) -0.006(2) 0.016(3) -0.014(2)
O2W 0.053(4) 0.085(5) 0.069(4) 0.011(4) 0.024(3) 0.013(4)
O1W 0.078(6) 0.104(7) 0.148(9) -0.018(6) 0.025(6) -0.007(5)

loop_
_atom_type_symbol
_atom_type_description
_atom_type_scat_dispersion_real
_atom_type_scat_dispersion_imag
_atom_type_scat_source
C C 0.0033 0.0016 'International Tables Vol C Tables 4.2.6.8 and 6.1.1.4'
H H 0.0000 0.0000 'International Tables Vol C Tables 4.2.6.8 and 6.1.1.4'
N N 0.0061 0.0033 'International Tables Vol C Tables 4.2.6.8 and 6.1.1.4'
O O 0.0106 0.0060 'International Tables Vol C Tables 4.2.6.8 and 6.1.1.4'
Cd Cd -0.8075 1.2024 'International Tables Vol C Tables 4.2.6.8 and 6.1.1.4'

loop_
_geom_angle_atom_site_label_1
_geom_angle_atom_site_label_2
_geom_angle_atom_site_label_3
_geom_angle
_geom_angle_site_symmetry_1
_geom_angle_site_symmetry_3
N6 Cd2 N5 168.63(18) . .
N6 Cd2 O5 92.53(17) . .
N5 Cd2 O5 97.48(18) . .
N6 Cd2 N4 88.17(16) . .
N5 Cd2 N4 87.77(18) . .
O5 Cd2 N4 139.22(17) . .
N6 Cd2 O8 88.98(16) . .
N5 Cd2 O8 87.19(17) . .
O5 Cd2 O8 81.44(15) . .
N4 Cd2 O8 139.32(16) . .
N6 Cd2 O6 93.25(16) . .
N5 Cd2 O6 97.00(17) . .
O5 Cd2 O6 53.92(15) . .
N4 Cd2 O6 85.32(16) . .
O8 Cd2 O6 135.36(14) . .
N6 Cd2 O7 89.30(16) . .
N5 Cd2 O7 79.75(17) . .
O5 Cd2 O7 136.01(15) . .
N4 Cd2 O7 84.75(16) . .
O8 Cd2 O7 54.64(14) . .
O6 Cd2 O7 169.67(14) . .
N6 Cd2 C6 90.56(16) . .
N5 Cd2 C6 81.16(18) . .
O5 Cd2 C6 108.60(17) . .
N4 Cd2 C6 112.16(18) . .
O8 Cd2 C6 27.30(16) . .
O6 Cd2 C6 162.23(16) . .
O7 Cd2 C6 27.42(16) . .
N6 Cd2 C1 92.17(17) . .
N5 Cd2 C1 99.20(18) . .
O5 Cd2 C1 27.29(17) . .
N4 Cd2 C1 111.94(19) . .
O8 Cd2 C1 108.72(17) . .
O6 Cd2 C1 26.67(17) . .
O7 Cd2 C1 163.28(18) . .
C6 Cd2 C1 135.88(19) . .
O4 Cd1 N3 139.2(2) . .
O4 Cd1 N2 87.73(18) . .
N3 Cd1 N2 90.5(2) . .
O4 Cd1 N1 87.4(2) . .
N3 Cd1 N1 92.7(2) . .
N2 Cd1 N1 175.1(2) . .
O4 Cd1 O1 83.53(17) . .
N3 Cd1 O1 137.3(2) . .
N2 Cd1 O1 90.98(18) . .
N1 Cd1 O1 89.17(19) . .
O4 Cd1 O2 137.90(17) . .
N3 Cd1 O2 82.7(2) . .
N2 Cd1 O2 88.11(19) . .
N1 Cd1 O2 95.97(19) . .
O1 Cd1 O2 54.68(17) . .
O4 Cd1 O3 52.88(16) . .
N3 Cd1 O3 86.34(19) . .
N2 Cd1 O3 89.35(18) . .
N1 Cd1 O3 87.16(19) . .
O1 Cd1 O3 136.37(16) . .
O2 Cd1 O3 168.74(16) . .
O4 Cd1 C36 110.45(19) . .
N3 Cd1 C36 110.2(2) . .
N2 Cd1 C36 88.21(19) . .
N1 Cd1 C36 94.1(2) . .
O1 Cd1 C36 27.21(17) . .
O2 Cd1 C36 27.53(17) . .
O3 Cd1 C36 163.26(18) . .
C6 O7 Cd2 87.7(3) . .
C2 O9 C5 106.7(4) 1_565 .
C1 O6 Cd2 89.5(4) . .
C31 O4 Cd1 98.0(5) . .
C35 O10 C32 106.2(5) . 1_565
C36 O1 Cd1 93.3(4) . .
C19 N4 C23 117.2(5) . .
C19 N4 Cd2 123.1(4) . .
C23 N4 Cd2 119.6(4) . .
C18 N8 N7 110.7(5) . .
C7 N6 C11 116.4(5) . .
C7 N6 Cd2 115.6(4) . .
C11 N6 Cd2 127.8(4) . .
C41 N2 C37 118.3(6) . .
C41 N2 Cd1 119.0(4) . .
C37 N2 Cd1 122.6(5) . .
C17 N7 N8 112.1(6) 4_565 .
C16 N5 C12 117.9(6) . .
C16 N5 Cd2 122.6(4) . .
C12 N5 Cd2 119.2(4) . .
C28 N3 C27 118.6(6) . .
C28 N3 Cd1 121.7(5) . .
C27 N3 Cd1 119.7(5) . .
N6 C11 C10 123.6(5) . .
C46 N1 C42 115.1(6) . .
C46 N1 Cd1 120.7(5) . .
C42 N1 Cd1 124.0(5) . .
N8 C18 C9 122.5(6) . .
C14 C15 C16 118.7(6) . .
O9 C2 C3 110.6(5) 1_545 .
O9 C2 C1 118.4(5) 1_545 .
C3 C2 C1 131.1(6) . .
N7 C17 C14 120.5(6) 4_566 .
C24 N9 N10 110.9(6) . .
C11 C10 C9 119.3(6) . .
C2 C3 C4 105.7(5) . 1_545
C5 C4 C3 107.7(5) . 1_565
O8 C6 O7 125.1(5) . .
O8 C6 C5 115.6(5) . .
O7 C6 C5 119.3(5) . .
O8 C6 Cd2 60.5(3) . .
O7 C6 Cd2 64.9(3) . .
C5 C6 Cd2 173.3(4) . .
C66 N17 N17 112.0(8) . 3_757
C30 N10 N9 112.5(7) . .
C15 C14 C13 119.1(6) . .
C15 C14 C17 122.9(6) . .
C13 C14 C17 117.9(6) . .
C8 C9 C10 117.3(6) . .
C8 C9 C18 118.0(6) . .
C10 C9 C18 124.7(6) . .
C57 N18 C56 114.8(7) . .
O6 C1 O5 123.7(6) . .
O6 C1 C2 119.4(6) . .
O5 C1 C2 116.8(6) . .
O6 C1 Cd2 63.8(3) . .
O5 C1 Cd2 60.1(3) . .
C2 C1 Cd2 172.5(4) . .
O1 C36 O2 125.7(6) . .
O1 C36 C35 116.9(6) . .
O2 C36 C35 117.4(6) . .
O1 C36 Cd1 59.4(3) . .
O2 C36 Cd1 66.4(3) . .
C35 C36 Cd1 174.5(5) . .
N4 C19 C20 122.9(6) . .
C32 C33 C34 106.9(7) . 1_545
C39 C40 C41 119.1(7) . .
O10 C35 C34 111.2(6) . .
O10 C35 C36 114.9(6) . .
C34 C35 C36 133.9(6) . .
C60 N15 N14 111.4(7) . .
C7 C8 C9 119.8(6) . .
C12 C13 C14 118.3(6) . .
C65 N16 C61 116.0(8) . .
C55 C59 C58 117.5(8) . .
C55 C59 C60 123.5(8) . .
C58 C59 C60 119.0(8) . .
C21 C20 C19 118.7(6) . .
N5 C12 C13 123.0(6) . .
C47 N11 N12 114.6(8) . .
C22 C21 C20 118.1(6) . .
C22 C21 C24 117.8(6) . .
C20 C21 C24 124.1(7) . .
N5 C16 C15 122.9(6) . .
O3 C31 O4 123.4(7) . .
O3 C31 C32 120.5(6) . .
O4 C31 C32 116.0(7) . .
C54 N14 N15 112.1(8) . .
N2 C41 C40 122.8(7) . .
C33 C32 O10 109.7(6) . 1_545
C33 C32 C31 134.5(7) . .
O10 C32 C31 115.8(6) 1_545 .
C48 N12 N11 114.8(9) 4_566 .
N6 C7 C8 123.5(6) . .
C4 C5 O9 109.3(5) . .
C4 C5 C6 133.3(5) . .
O9 C5 C6 117.4(5) . .
N16 C61 C62 124.2(8) . .
C35 C34 C33 106.0(6) . 1_565
C21 C22 C23 120.3(6) . .
N11 C47 C44 118.1(8) . .
C56 C55 C59 118.8(8) . .
N15 C60 C59 120.3(8) . .
N18 C57 C58 124.9(8) . .
C65 C64 C63 118.7(8) . .
C25 C26 C27 117.7(8) . .
N9 C24 C21 122.0(7) . .
N17 C66 C63 120.2(7) . .
C44 C45 C46 119.7(8) . .
C62 C63 C64 118.0(8) . .
C62 C63 C66 120.4(7) . .
C64 C63 C66 121.5(7) . .
C51 C50 C49 118.1(10) . .
N3 C28 C29 121.8(7) . .
N14 C54 C51 121.2(9) . .
C57 C58 C59 118.7(8) . .
N4 C23 C22 122.8(6) . .
C25 C29 C28 119.0(7) . .
C50 C51 C52 118.1(9) . .
C50 C51 C54 119.3(9) . .
C52 C51 C54 122.5(9) . .
N1 C46 C45 123.3(8) . .
N2 C37 C38 122.6(7) . .
C37 C38 C39 118.8(7) . .
C45 C44 C43 117.9(7) . .
C45 C44 C47 123.0(8) . .
C43 C44 C47 119.0(8) . .
N12 C48 C39 119.1(8) 4_565 .
C49 N13 C53 115.9(9) . .
C61 C62 C63 119.0(8) . .
C40 C39 C38 118.3(7) . .
C40 C39 C48 119.2(8) . .
C38 C39 C48 122.5(7) . .
C42 C43 C44 117.9(8) . .
C29 C25 C26 119.9(7) . .
C29 C25 C30 122.7(7) . .
C26 C25 C30 117.4(8) . .
N10 C30 C25 122.1(7) . .
N16 C65 C64 123.9(8) . .
N1 C42 C43 125.8(8) . .
C55 C56 N18 125.2(8) . .
N13 C53 C52 124.5(11) . .
C53 C52 C51 119.8(11) . .
N3 C27 C26 123.0(8) . .
N13 C49 C50 123.4(10) . .
C6 O8 Cd2 92.2(3) . .
C1 O5 Cd2 92.6(4) . .
C31 O3 Cd1 85.7(4) . .
C36 O2 Cd1 86.0(4) . .

loop_
_geom_bond_atom_site_label_1
_geom_bond_atom_site_label_2
_geom_bond_distance
_geom_bond_site_symmetry_2
Cd2 N6 2.349(5) .
Cd2 N5 2.357(5) .
Cd2 O5 2.375(5) .
Cd2 N4 2.383(5) .
Cd2 O8 2.384(4) .
Cd2 O6 2.456(5) .
Cd2 O7 2.479(4) .
Cd2 C6 2.737(6) .
Cd2 C1 2.738(6) .
Cd1 O4 2.309(5) .
Cd1 N3 2.327(6) .
Cd1 N2 2.338(5) .
Cd1 N1 2.360(6) .
Cd1 O1 2.369(5) .
Cd1 O2 2.524(5) .
Cd1 O3 2.578(5) .
Cd1 C36 2.747(7) .
O7 C6 1.261(7) .
O9 C2 1.362(7) 1_565
O9 C5 1.370(6) .
O6 C1 1.229(8) .
O4 C31 1.251(8) .
O10 C35 1.352(8) .
O10 C32 1.367(8) 1_565
O1 C36 1.258(8) .
N4 C19 1.338(8) .
N4 C23 1.341(8) .
N8 C18 1.265(8) .
N8 N7 1.424(7) .
N6 C7 1.337(8) .
N6 C11 1.341(7) .
N2 C41 1.324(9) .
N2 C37 1.338(9) .
N7 C17 1.260(8) 4_565
N5 C16 1.322(8) .
N5 C12 1.349(8) .
N3 C28 1.333(10) .
N3 C27 1.343(10) .
C11 C10 1.374(8) .
N1 C46 1.323(10) .
N1 C42 1.333(10) .
C18 C9 1.466(8) .
C15 C14 1.374(9) .
C15 C16 1.398(9) .
C2 O9 1.362(7) 1_545
C2 C3 1.362(9) .
C2 C1 1.486(8) .
C17 N7 1.260(8) 4_566
C17 C14 1.482(9) .
N9 C24 1.240(9) .
N9 N10 1.424(8) .
C10 C9 1.391(8) .
C3 C4 1.410(8) 1_545
C4 C5 1.357(8) .
C4 C3 1.410(8) 1_565
C6 O8 1.256(7) .
C6 C5 1.481(8) .
N17 C66 1.275(10) .
N17 N17 1.408(13) 3_757
N10 C30 1.259(10) .
C14 C13 1.387(9) .
C9 C8 1.376(9) .
N18 C57 1.320(10) .
N18 C56 1.372(11) .
C1 O5 1.257(8) .
C36 O2 1.272(8) .
C36 C35 1.483(9) .
C19 C20 1.387(9) .
C33 C32 1.363(10) .
C33 C34 1.406(10) 1_545
C40 C39 1.372(11) .
C40 C41 1.391(10) .
C35 C34 1.354(10) .
N15 C60 1.285(11) .
N15 N14 1.411(10) .
C8 C7 1.375(9) .
C13 C12 1.383(9) .
N16 C65 1.328(11) .
N16 C61 1.339(11) .
C59 C55 1.385(11) .
C59 C58 1.406(11) .
C59 C60 1.461(11) .
C20 C21 1.386(10) .
N11 C47 1.275(11) .
N11 N12 1.405(10) .
C21 C22 1.362(10) .
C21 C24 1.495(9) .
C31 O3 1.236(9) .
C31 C32 1.481(10) .
N14 C54 1.281(11) .
C32 O10 1.367(8) 1_545
N12 C48 1.253(11) 4_566
C61 C62 1.362(12) .
C34 C33 1.406(10) 1_565
C22 C23 1.367(9) .
C47 C44 1.485(10) .
C55 C56 1.350(12) .
C57 C58 1.374(11) .
C64 C65 1.376(12) .
C64 C63 1.381(11) .
C26 C25 1.382(11) .
C26 C27 1.384(11) .
C66 C63 1.469(12) .
C45 C44 1.370(12) .
C45 C46 1.379(11) .
C63 C62 1.376(11) .
C50 C51 1.369(13) .
C50 C49 1.428(14) .
C28 C29 1.393(10) .
C54 C51 1.468(12) .
C29 C25 1.371(11) .
C51 C52 1.376(13) .
C37 C38 1.380(10) .
C38 C39 1.396(11) .
C44 C43 1.370(11) .
C48 N12 1.253(11) 4_565
C48 C39 1.475(10) .
N13 C49 1.322(14) .
N13 C53 1.344(14) .
C43 C42 1.362(10) .
C25 C30 1.484(10) .
C53 C52 1.356(14) .
